data_4127524
loop_
_publ_author_name
'Song, Fangyuan'
'Al-Ameed, Karrar'
'Schilling, Mauro'
'Fox, Thomas'
'Luber, Sandra'
'Patzke, Greta R.'

_publ_section_title
;
 Mechanistically Driven Control over Cubane Oxo Cluster Catalysts.
;
_journal_issue 22
_journal_name_full 'Journal of the American Chemical Society'
_journal_page_first 8846
_journal_page_last 8857
_journal_paper_doi 10.1021/jacs.9b01356
_journal_volume 141
_journal_year 2019
_chemical_formula_moiety 'C52 H48 Co4 N8 O16, 2(H2 O), 19(O)'
_chemical_formula_sum 'C52 H90 Co4 N8 O37'
_chemical_formula_weight 1655.03
_space_group_crystal_system triclinic
_space_group_IT_number 2
_space_group_name_Hall '-P 1'
_space_group_name_H-M_alt 'P -1'
_symmetry_space_group_name_Hall '-P 1'
_symmetry_space_group_name_H-M 'P -1'
_atom_sites_solution_hydrogens mixed
_atom_sites_solution_primary dual
_audit_creation_date 2019-01-16
_audit_creation_method
;
Olex2 1.2
(compiled 2018.05.29 svn.r3508 for OlexSys, GUI svn.r5506)
;
_cell_angle_alpha 63.079(2)
_cell_angle_beta 70.4300(10)
_cell_angle_gamma 65.817(2)
_cell_formula_units_Z 2
_cell_length_a 14.7712(2)
_cell_length_b 17.5108(3)
_cell_length_c 17.9137(2)
_cell_measurement_reflns_used 54389
_cell_measurement_temperature 160.00(10)
_cell_measurement_theta_max 30.4600
_cell_measurement_theta_min 2.3710
_cell_volume 3704.60(12)
_computing_cell_refinement 'CrysAlisPro 1.171.39.46 (Rigaku OD, 2018)'
_computing_data_collection 'CrysAlisPro 1.171.39.46 (Rigaku OD, 2018)'
_computing_data_reduction 'CrysAlisPro 1.171.39.46 (Rigaku OD, 2018)'
_computing_molecular_graphics 'Olex2 (Dolomanov et al., 2009)'
_computing_publication_material 'Olex2 (Dolomanov et al., 2009)'
_computing_structure_refinement 'ShelXL (Sheldrick, 2015)'
_computing_structure_solution 'ShelXT (Sheldrick, 2015)'
_diffrn_ambient_environment N~2~
_diffrn_ambient_temperature 160.00(10)
_diffrn_detector 'CCD plate'
_diffrn_detector_type 'Pilatus 200K'
_diffrn_measured_fraction_theta_full 0.999
_diffrn_measured_fraction_theta_max 0.999
_diffrn_measurement_details
;
List of Runs (angles in degrees, time in seconds):

  # Type    Start    End  Width  t~exp~   \w     \q     \k     \f   Frames
--------------------------------------------------------------------------
  1  \w    -27.00  52.00   0.50   10.00    --   20.22 -99.00  90.00  158
  2  \w     35.00  99.00   0.50   10.00    --   20.22-178.00  90.00  128
  3  \w     35.00  99.00   0.50   10.00    --   20.22-178.00-120.00  128
  4  \w    -27.00  52.00   0.50   10.00    --   20.22 -99.00 -60.00  158
  5  \w    -27.00  52.00   0.50   10.00    --   20.22 -99.00-120.00  158
  6  \w    -31.00  55.00   0.50   10.00    --  -21.78  38.00  30.00  172
  7  \w     38.00  98.00   0.50   10.00    --   20.22 178.00-180.00  120
  8  \w     38.00  98.00   0.50   10.00    --   20.22 178.00  30.00  120
  9  \w    -94.00  -8.00   0.50   10.00    --  -21.78 -57.00 -30.00  172
 10  \w    -94.00  -8.00   0.50   10.00    --  -21.78 -57.00 120.00  172
 11  \w    -27.00  -2.00   0.50   10.00    --   20.22 -99.00 150.00   50
 12  \w    -95.00   0.00   0.50   10.00    --  -21.78 -77.00 120.00  190
 13  \w    -95.00   0.00   0.50   10.00    --  -21.78 -77.00 -90.00  190
 14  \w    -94.00  -8.00   0.50   10.00    --  -21.78 -57.00-150.00  172
 15  \w    -99.00 -13.00   0.50   10.00    --  -21.78 -38.00-120.00  172
 16  \w    -99.00 -13.00   0.50   10.00    --  -21.78 -38.00   0.00  172
;
_diffrn_measurement_device 'four-circle diffractometer'
_diffrn_measurement_device_type 'XtaLAB Synergy, Dualflex, Pilatus 200K'
_diffrn_measurement_method '\w scans'
_diffrn_orient_matrix_type 'CrysAlisPro convention (1999,Acta A55,543-557)'
_diffrn_orient_matrix_UB_11 0.0423496000
_diffrn_orient_matrix_UB_12 -0.0304425000
_diffrn_orient_matrix_UB_13 0.0195914000
_diffrn_orient_matrix_UB_21 0.0105025000
_diffrn_orient_matrix_UB_22 0.0365653000
_diffrn_orient_matrix_UB_23 -0.0010332000
_diffrn_orient_matrix_UB_31 -0.0310467000
_diffrn_orient_matrix_UB_32 -0.0038700000
_diffrn_orient_matrix_UB_33 0.0406949000
_diffrn_radiation_monochromator mirror
_diffrn_radiation_probe x-ray
_diffrn_radiation_type MoK\a
_diffrn_radiation_wavelength 0.71073
_diffrn_reflns_av_R_equivalents 0.0437
_diffrn_reflns_av_unetI/netI 0.0295
_diffrn_reflns_Laue_measured_fraction_full 0.999
_diffrn_reflns_Laue_measured_fraction_max 0.999
_diffrn_reflns_limit_h_max 21
_diffrn_reflns_limit_h_min -21
_diffrn_reflns_limit_k_max 25
_diffrn_reflns_limit_k_min -25
_diffrn_reflns_limit_l_max 25
_diffrn_reflns_limit_l_min -25
_diffrn_reflns_number 139318
_diffrn_reflns_point_group_measured_fraction_full 0.999
_diffrn_reflns_point_group_measured_fraction_max 0.999
_diffrn_reflns_theta_full 25.242
_diffrn_reflns_theta_max 30.508
_diffrn_reflns_theta_min 2.186
_diffrn_source 'micro-focus sealed X-ray tube'
_diffrn_source_type 'PhotonJet (Mo) X-ray Source'
_exptl_absorpt_coefficient_mu 0.975
_exptl_absorpt_correction_T_max 1.00000
_exptl_absorpt_correction_T_min 0.82243
_exptl_absorpt_correction_type multi-scan
_exptl_absorpt_process_details
;
CrysAlisPro 1.171.39.46 (Rigaku Oxford Diffraction, 2018)
Empirical absorption correction using spherical harmonics,
 implemented in SCALE3 ABSPACK scaling algorithm.
;
_exptl_crystal_colour 'clear pinkish violet'
_exptl_crystal_colour_lustre clear
_exptl_crystal_colour_modifier pinkish
_exptl_crystal_colour_primary violet
_exptl_crystal_density_diffrn 1.484
_exptl_crystal_description plate
_exptl_crystal_F_000 1724
_exptl_crystal_size_max 0.2
_exptl_crystal_size_mid 0.2
_exptl_crystal_size_min 0.05
_refine_diff_density_max 2.016
_refine_diff_density_min -0.594
_refine_diff_density_rms 0.106
_refine_ls_extinction_method none
_refine_ls_goodness_of_fit_ref 1.014
_refine_ls_hydrogen_treatment mixed
_refine_ls_matrix_type full
_refine_ls_number_parameters 956
_refine_ls_number_reflns 22603
_refine_ls_number_restraints 0
_refine_ls_restrained_S_all 1.014
_refine_ls_R_factor_all 0.0793
_refine_ls_R_factor_gt 0.0594
_refine_ls_shift/su_max 0.001
_refine_ls_shift/su_mean 0.000
_refine_ls_structure_factor_coef Fsqd
_refine_ls_weighting_details 'w=1/[\s^2^(Fo^2^)+(0.1048P)^2^+5.1120P] where P=(Fo^2^+2Fc^2^)/3'
_refine_ls_weighting_scheme calc
_refine_ls_wR_factor_gt 0.1707
_refine_ls_wR_factor_ref 0.1876
_reflns_Friedel_coverage 0.000
_reflns_number_gt 17218
_reflns_number_total 22603
_reflns_threshold_expression 'I > 2\s(I)'
_cod_data_source_file ja9b01356_si_002.cif
_cod_data_source_block 1891335(1-4OAc(evolved))
_cod_database_code 4127524
_shelx_shelxl_version_number 2018/3
_chemical_oxdiff_formula 'C86 H106 Co8 N50 O38 '
_shelx_space_group_comment
;
The symmetry employed for this shelxl refinement is uniquely defined
by the following loop, which should always be used as a source of
symmetry information in preference to the above space-group names.
They are only intended as comments.
;
_shelx_estimated_absorpt_t_max 0.953
_shelx_estimated_absorpt_t_min 0.829
_reflns_odcompleteness_completeness 62.89
_reflns_odcompleteness_iscentric 1
_reflns_odcompleteness_theta 36.23
_olex2_refinement_description
;
1. Fixed Uiso
 At 1.2 times of:
  All C(H) groups
 At 1.5 times of:
  All C(H,H,H) groups
2. Others
 Sof(O25B)=1-FVAR(1)
 Sof(O25A)=FVAR(1)
 Sof(O37A)=1-FVAR(2)
 Sof(O37B)=FVAR(2)
 Sof(O21A)=1-FVAR(3)
 Sof(O21B)=FVAR(3)
 Sof(O38B)=1-FVAR(4)
 Sof(O38A)=FVAR(4)
 Sof(O33B)=1-FVAR(5)
 Sof(O33A)=FVAR(5)
 Fixed Sof: O28(0.5) O29(0.5)
3.a Free rotating group:
 O17(H17A,H17B), O20(H20A,H20B)
3.b Aromatic/amide H refined with riding coordinates:
 C1(H1), C2(H2), C3(H3), C4(H4), C8(H8A), C9(H9), C10(H10), C11(H11), C12(H12),
  C13(H13), C14(H14), C15(H15), C19(H19), C20(H20), C21(H21), C22(H22),
 C23(H23), C24(H24), C25(H25), C26(H26), C30(H30), C31(H31), C32(H32), C33(H33),
  C34(H34), C35(H35), C36(H36), C37(H37), C41(H41), C42(H42), C43(H43), C44(H44)
3.c Idealised Me refined as rotating group:
 C46(H46A,H46B,H46C), C48(H48A,H48B,H48C), C50(H50A,H50B,H50C), C52(H52A,H52B,
 H52C)
3.d Idealised tetrahedral OH refined as rotating group:
 O5(H5), O6(H6), O7(H7), O8(H8)
;
_olex2_submission_special_instructions 'No special instructions were received'
_oxdiff_exptl_absorpt_empirical_details
;
Empirical correction (ABSPACK) includes:
- Absorption correction using spherical harmonics
- Frame scaling
;
_oxdiff_exptl_absorpt_empirical_full_max 1.235
_oxdiff_exptl_absorpt_empirical_full_min 0.766

loop_
_space_group_symop_operation_xyz
'x, y, z'
'-x, -y, -z'

loop_
_atom_site_label
_atom_site_type_symbol
_atom_site_fract_x
_atom_site_fract_y
_atom_site_fract_z
_atom_site_U_iso_or_equiv
_atom_site_adp_type
_atom_site_occupancy
_atom_site_site_symmetry_order
_atom_site_calc_flag
_atom_site_refinement_flags_posn
_atom_site_refinement_flags_occupancy
_atom_site_disorder_assembly
_atom_site_disorder_group
Co1 Co 0.32689(3) 0.70166(3) 0.76461(2) 0.02965(9) Uani 1 1 d . . . .
Co2 Co 0.14038(3) 0.62586(2) 0.81488(2) 0.02577(9) Uani 1 1 d . . . .
Co3 Co 0.31741(3) 0.60826(2) 0.64953(2) 0.02708(9) Uani 1 1 d . . . .
Co4 Co 0.15692(3) 0.80205(2) 0.64323(2) 0.02900(9) Uani 1 1 d . . . .
O1 O 0.31060(14) 0.58654(12) 0.77705(12) 0.0276(4) Uani 1 1 d . . . .
O2 O 0.15734(15) 0.74893(13) 0.77480(13) 0.0292(4) Uani 1 1 d . . . .
O3 O 0.30812(15) 0.74288(13) 0.63982(12) 0.0296(4) Uani 1 1 d . . . .
O4 O 0.16419(15) 0.65712(13) 0.68301(12) 0.0281(4) Uani 1 1 d . . . .
O5 O 0.45315(15) 0.46232(14) 0.80640(14) 0.0362(4) Uani 1 1 d . . . .
H5 H 0.488789 0.496801 0.785509 0.031(9) Uiso 1 1 calc GR . . .
O6 O 0.01388(16) 0.85329(15) 0.81669(16) 0.0387(5) Uani 1 1 d . . . .
H6 H -0.019366 0.824467 0.816228 0.039(10) Uiso 1 1 calc GR . . .
O7 O 0.39600(17) 0.84779(14) 0.57375(16) 0.0399(5) Uani 1 1 d . . . .
H7 H 0.342551 0.885750 0.586673 0.032(9) Uiso 1 1 calc GR . . .
O8 O 0.07800(17) 0.57314(14) 0.68081(14) 0.0359(4) Uani 1 1 d . . . .
H8 H 0.129457 0.528686 0.693379 0.019(7) Uiso 1 1 calc GR . . .
O9 O 0.47411(17) 0.69764(17) 0.73474(17) 0.0456(5) Uani 1 1 d . . . .
O10 O 0.57729(18) 0.55797(17) 0.75221(17) 0.0462(5) Uani 1 1 d . . . .
O11 O -0.00693(16) 0.63040(16) 0.84170(14) 0.0370(5) Uani 1 1 d . . . .
O12 O -0.10717(18) 0.76782(17) 0.83549(18) 0.0485(6) Uani 1 1 d . . . .
O13 O 0.36478(18) 0.47749(14) 0.66353(15) 0.0384(5) Uani 1 1 d . . . .
O14 O 0.2369(2) 0.42548(17) 0.6968(2) 0.0540(7) Uani 1 1 d . . . .
O15 O 0.10764(18) 0.93407(14) 0.62770(16) 0.0423(5) Uani 1 1 d . . . .
O16 O 0.23738(18) 0.98627(15) 0.58787(17) 0.0451(5) Uani 1 1 d . . . .
O17 O 0.5801(3) 0.2896(3) 0.8065(3) 0.0752(10) Uani 1 1 d . . . .
H17A H 0.535382 0.340805 0.797057 0.12(3) Uiso 1 1 d G . . .
H17B H 0.620503 0.291625 0.829344 0.036(11) Uiso 1 1 d G . . .
O18 O 0.5211(4) 0.1375(3) 0.8817(4) 0.125(2) Uani 1 1 d . . . .
O19 O 0.7541(3) 0.2777(3) 0.8372(3) 0.0997(14) Uani 1 1 d . . . .
O20 O 0.7704(4) 0.4437(4) 0.7464(5) 0.130(2) Uani 1 1 d . . . .
H20A H 0.760271 0.393545 0.763580 0.066(17) Uiso 1 1 d G . . .
H20B H 0.766620 0.467745 0.693987 0.08(2) Uiso 1 1 d G . . .
O21A O 0.6743(13) 0.1881(9) 1.0112(8) 0.104(6) Uiso 0.42(2) 1 d . P A 2
O21B O 0.7485(14) 0.1568(10) 0.9960(8) 0.153(6) Uiso 0.58(2) 1 d . P A 1
O22 O 0.9362(4) 0.1604(3) 0.8052(4) 0.1120(16) Uani 1 1 d . . . .
O23 O 0.8847(3) 0.0221(2) 0.8102(3) 0.0954(13) Uani 1 1 d . . . .
O24 O 1.0141(8) 0.0751(5) 0.9492(4) 0.197(4) Uani 1 1 d . . . .
O25A O 0.9509(9) 0.4797(9) 0.6863(9) 0.102(5) Uiso 0.414(16) 1 d . P B 1
O25B O 0.9453(11) 0.5312(11) 0.6145(11) 0.176(7) Uiso 0.586(16) 1 d . P B 2
O26 O 0.2913(2) 1.1312(2) 0.5516(2) 0.0672(9) Uani 1 1 d . . . .
O27 O 0.5446(4) 0.9025(4) 0.5764(4) 0.138(2) Uani 1 1 d . . . .
O28 O 0.5792(6) 0.9256(9) 0.7158(8) 0.124(4) Uani 0.5 1 d . P . .
O29 O 0.5153(9) 0.7852(8) 0.9058(9) 0.131(4) Uani 0.5 1 d . P . .
O30 O 0.4344(7) 1.0665(4) 0.8156(8) 0.260(6) Uani 1 1 d . . . .
O31 O 0.3363(4) 1.1546(3) 0.6787(3) 0.0987(14) Uani 1 1 d . . . .
O32 O 0.1818(4) 1.2731(3) 0.7553(4) 0.1149(17) Uani 1 1 d . . . .
O33A O 0.1294(3) 1.2926(3) 0.5316(4) 0.0715(16) Uani 0.744(9) 1 d . P C 1
O33B O 0.1200(15) 1.4674(14) 0.4517(13) 0.106(7) Uiso 0.256(9) 1 d . P C 2
O34 O 0.0321(5) 1.2910(5) 0.6929(5) 0.152(2) Uani 1 1 d . . . .
O35 O -0.2958(4) 0.8847(3) 0.8345(4) 0.1168(17) Uani 1 1 d . . . .
O36 O -0.2991(6) 0.9935(6) 0.9006(5) 0.171(3) Uani 1 1 d . . . .
O37A O -0.3152(14) 0.9991(11) 1.0552(9) 0.065(5) Uani 0.206(9) 1 d . P D 2
O37B O -0.1936(10) 0.8679(6) 1.0825(6) 0.203(6) Uani 0.794(9) 1 d . P D 1
O38A O -0.4556(13) 0.8986(12) 0.9492(11) 0.104(7) Uiso 0.303(17) 1 d . P E 1
O38B O -0.4751(19) 0.8203(19) 0.9502(16) 0.345(15) Uiso 0.697(17) 1 d . P E 2
N1 N 0.34553(18) 0.61478(18) 0.89381(16) 0.0343(5) Uani 1 1 d . . . .
N2 N 0.19259(18) 0.48470(16) 0.86938(15) 0.0294(4) Uani 1 1 d . . . .
N3 N 0.2744(2) 0.82029(17) 0.78832(17) 0.0358(5) Uani 1 1 d . . . .
N4 N 0.11805(17) 0.64417(17) 0.93181(15) 0.0307(5) Uani 1 1 d . . . .
N5 N 0.46014(18) 0.62552(15) 0.58350(16) 0.0315(5) Uani 1 1 d . . . .
N6 N 0.2197(2) 0.83931(16) 0.50843(16) 0.0359(5) Uani 1 1 d . . . .
N7 N 0.26338(19) 0.64529(15) 0.53647(15) 0.0319(5) Uani 1 1 d . . . .
N8 N 0.01851(19) 0.80714(17) 0.62943(16) 0.0334(5) Uani 1 1 d . . . .
C1 C 0.3486(3) 0.6382(3) 0.9547(2) 0.0430(7) Uani 1 1 d . . . .
H1 H 0.338408 0.699590 0.942404 0.052 Uiso 1 1 calc R . . .
C2 C 0.3660(3) 0.5755(3) 1.0345(2) 0.0496(8) Uani 1 1 d . . . .
H2 H 0.367942 0.593624 1.076430 0.059 Uiso 1 1 calc R . . .
C3 C 0.3805(3) 0.4866(3) 1.0525(2) 0.0527(9) Uani 1 1 d . . . .
H3 H 0.392415 0.442710 1.107085 0.063 Uiso 1 1 calc R . . .
C4 C 0.3777(3) 0.4615(2) 0.9901(2) 0.0415(7) Uani 1 1 d . . . .
H4 H 0.388414 0.400351 1.000870 0.050 Uiso 1 1 calc R . . .
C5 C 0.3586(2) 0.5286(2) 0.91149(18) 0.0323(5) Uani 1 1 d . . . .
C6 C 0.3541(2) 0.50706(18) 0.83873(17) 0.0292(5) Uani 1 1 d . . . .
C7 C 0.2913(2) 0.44348(18) 0.87166(17) 0.0286(5) Uani 1 1 d . . . .
C8 C 0.3304(2) 0.3507(2) 0.9031(2) 0.0365(6) Uani 1 1 d . . . .
H8A H 0.400422 0.322555 0.904405 0.044 Uiso 1 1 calc R . . .
C9 C 0.2666(3) 0.2990(2) 0.9325(2) 0.0426(7) Uani 1 1 d . . . .
H9 H 0.292339 0.235124 0.954127 0.051 Uiso 1 1 calc R . . .
C10 C 0.1655(3) 0.3413(2) 0.9301(2) 0.0417(7) Uani 1 1 d . . . .
H10 H 0.120193 0.307374 0.949923 0.050 Uiso 1 1 calc R . . .
C11 C 0.1311(2) 0.4343(2) 0.8981(2) 0.0360(6) Uani 1 1 d . . . .
H11 H 0.061193 0.463690 0.896499 0.043 Uiso 1 1 calc R . . .
C12 C 0.3354(3) 0.8673(2) 0.7724(2) 0.0448(7) Uani 1 1 d . . . .
H12 H 0.405836 0.842958 0.754800 0.054 Uiso 1 1 calc R . . .
C13 C 0.2993(3) 0.9499(3) 0.7806(3) 0.0531(9) Uani 1 1 d . . . .
H13 H 0.344425 0.981716 0.768860 0.064 Uiso 1 1 calc R . . .
C14 C 0.1981(3) 0.9853(3) 0.8058(3) 0.0541(9) Uani 1 1 d . . . .
H14 H 0.171842 1.042275 0.811458 0.065 Uiso 1 1 calc R . . .
C15 C 0.1339(3) 0.9367(2) 0.8232(2) 0.0455(8) Uani 1 1 d . . . .
H15 H 0.063351 0.959357 0.841767 0.055 Uiso 1 1 calc R . . .
C16 C 0.1748(2) 0.8551(2) 0.8129(2) 0.0346(6) Uani 1 1 d . . . .
C17 C 0.1120(2) 0.79593(19) 0.82942(19) 0.0317(5) Uani 1 1 d . . . .
C18 C 0.1060(2) 0.7277(2) 0.92181(19) 0.0326(6) Uani 1 1 d . . . .
C19 C 0.0860(3) 0.7523(3) 0.9909(2) 0.0429(7) Uani 1 1 d . . . .
H19 H 0.075895 0.812741 0.982029 0.051 Uiso 1 1 calc R . . .
C20 C 0.0809(3) 0.6886(3) 1.0717(2) 0.0490(9) Uani 1 1 d . . . .
H20 H 0.067704 0.704271 1.119504 0.059 Uiso 1 1 calc R . . .
C21 C 0.0955(3) 0.6009(3) 1.0826(2) 0.0434(7) Uani 1 1 d . . . .
H21 H 0.094033 0.555091 1.137766 0.052 Uiso 1 1 calc R . . .
C22 C 0.1121(2) 0.5817(2) 1.01157(19) 0.0366(6) Uani 1 1 d . . . .
H22 H 0.119716 0.522304 1.019024 0.044 Uiso 1 1 calc R . . .
C23 C 0.5428(2) 0.5567(2) 0.5742(2) 0.0396(7) Uani 1 1 d . . . .
H23 H 0.536174 0.498406 0.595217 0.047 Uiso 1 1 calc R . . .
C24 C 0.6370(3) 0.5679(2) 0.5350(2) 0.0466(8) Uani 1 1 d . . . .
H24 H 0.693929 0.518301 0.528568 0.056 Uiso 1 1 calc R . . .
C25 C 0.6471(3) 0.6525(2) 0.5053(2) 0.0462(8) Uani 1 1 d . . . .
H25 H 0.710966 0.661932 0.478189 0.055 Uiso 1 1 calc R . . .
C26 C 0.5618(2) 0.7235(2) 0.5159(2) 0.0405(7) Uani 1 1 d . . . .
H26 H 0.566814 0.782136 0.496487 0.049 Uiso 1 1 calc R . . .
C27 C 0.4699(2) 0.70773(19) 0.55479(18) 0.0323(6) Uani 1 1 d . . . .
C28 C 0.3719(2) 0.78115(18) 0.56728(19) 0.0327(6) Uani 1 1 d . . . .
C29 C 0.3192(2) 0.82514(18) 0.49020(19) 0.0362(6) Uani 1 1 d . . . .
C30 C 0.3720(3) 0.8508(2) 0.4064(2) 0.0475(8) Uani 1 1 d . . . .
H30 H 0.442585 0.841409 0.394837 0.057 Uiso 1 1 calc R . . .
C31 C 0.3189(3) 0.8900(3) 0.3409(2) 0.0600(11) Uani 1 1 d . . . .
H31 H 0.352981 0.907129 0.283370 0.072 Uiso 1 1 calc R . . .
C32 C 0.2166(3) 0.9042(3) 0.3594(2) 0.0542(9) Uani 1 1 d . . . .
H32 H 0.179077 0.930669 0.315105 0.065 Uiso 1 1 calc R . . .
C33 C 0.1696(3) 0.8790(2) 0.4440(2) 0.0442(7) Uani 1 1 d . . . .
H33 H 0.098486 0.890512 0.456909 0.053 Uiso 1 1 calc R . . .
C34 C 0.3186(3) 0.6507(2) 0.4585(2) 0.0394(7) Uani 1 1 d . . . .
H34 H 0.389066 0.640375 0.449529 0.047 Uiso 1 1 calc R . . .
C35 C 0.2769(3) 0.6708(2) 0.3909(2) 0.0509(9) Uani 1 1 d . . . .
H35 H 0.317571 0.675733 0.336129 0.061 Uiso 1 1 calc R . . .
C36 C 0.1759(3) 0.6834(3) 0.4044(2) 0.0540(10) Uani 1 1 d . . . .
H36 H 0.145895 0.696383 0.359011 0.065 Uiso 1 1 calc R . . .
C37 C 0.1172(3) 0.6773(3) 0.4847(2) 0.0458(8) Uani 1 1 d . . . .
H37 H 0.047095 0.685278 0.495265 0.055 Uiso 1 1 calc R . . .
C38 C 0.1644(2) 0.65901(19) 0.54944(18) 0.0333(6) Uani 1 1 d . . . .
C39 C 0.1053(2) 0.65298(18) 0.64013(17) 0.0296(5) Uani 1 1 d . . . .
C40 C 0.0077(2) 0.7322(2) 0.63510(18) 0.0317(5) Uani 1 1 d . . . .
C41 C -0.0841(2) 0.7292(2) 0.6340(2) 0.0395(6) Uani 1 1 d . . . .
H41 H -0.090367 0.675310 0.638570 0.047 Uiso 1 1 calc R . . .
C42 C -0.1668(3) 0.8063(3) 0.6260(2) 0.0460(8) Uani 1 1 d . . . .
H42 H -0.230395 0.805826 0.624962 0.055 Uiso 1 1 calc R . . .
C43 C -0.1558(3) 0.8834(2) 0.6196(2) 0.0460(8) Uani 1 1 d . . . .
H43 H -0.211352 0.937063 0.613278 0.055 Uiso 1 1 calc R . . .
C44 C -0.0628(2) 0.8814(2) 0.6225(2) 0.0423(7) Uani 1 1 d . . . .
H44 H -0.055639 0.934269 0.619458 0.051 Uiso 1 1 calc R . . .
C45 C 0.5598(2) 0.6402(3) 0.7339(2) 0.0419(7) Uani 1 1 d . . . .
C46 C 0.6493(3) 0.6746(3) 0.7081(3) 0.0633(11) Uani 1 1 d . . . .
H46A H 0.689281 0.641347 0.753457 0.095 Uiso 1 1 calc GR . . .
H46B H 0.624740 0.738816 0.698718 0.095 Uiso 1 1 calc GR . . .
H46C H 0.691397 0.665777 0.655439 0.095 Uiso 1 1 calc GR . . .
C47 C -0.0918(2) 0.6895(2) 0.84295(18) 0.0342(6) Uani 1 1 d . . . .
C48 C -0.1819(2) 0.6617(3) 0.8562(2) 0.0451(7) Uani 1 1 d . . . .
H48A H -0.160196 0.611867 0.836539 0.068 Uiso 1 1 calc GR . . .
H48B H -0.231931 0.712819 0.823700 0.068 Uiso 1 1 calc GR . . .
H48C H -0.212038 0.642276 0.916846 0.068 Uiso 1 1 calc GR . . .
C49 C 0.3288(3) 0.41574(19) 0.68366(19) 0.0359(6) Uani 1 1 d . . . .
C50 C 0.4027(3) 0.3230(2) 0.6945(3) 0.0477(8) Uani 1 1 d . . . .
H50A H 0.406667 0.306325 0.647872 0.072 Uiso 1 1 calc GR . . .
H50B H 0.380075 0.279544 0.749002 0.072 Uiso 1 1 calc GR . . .
H50C H 0.469493 0.322731 0.693721 0.072 Uiso 1 1 calc GR . . .
C51 C 0.1449(2) 0.99395(19) 0.61006(19) 0.0359(6) Uani 1 1 d . . . .
C52 C 0.0721(3) 1.0826(2) 0.6158(2) 0.0448(7) Uani 1 1 d . . . .
H52A H 0.065257 1.127513 0.558330 0.067 Uiso 1 1 calc GR . . .
H52B H 0.097653 1.102888 0.645242 0.067 Uiso 1 1 calc GR . . .
H52C H 0.006024 1.074878 0.647601 0.067 Uiso 1 1 calc GR . . .

loop_
_atom_site_aniso_label
_atom_site_aniso_U_11
_atom_site_aniso_U_22
_atom_site_aniso_U_33
_atom_site_aniso_U_23
_atom_site_aniso_U_13
_atom_site_aniso_U_12
Co1 0.02784(18) 0.02953(18) 0.03478(19) -0.01338(15) 0.00075(14) -0.01514(14)
Co2 0.02486(17) 0.02734(17) 0.02842(17) -0.01331(14) 0.00148(13) -0.01264(13)
Co3 0.02828(18) 0.02241(16) 0.02918(18) -0.01071(13) 0.00109(13) -0.01015(13)
Co4 0.02811(18) 0.02395(17) 0.03283(19) -0.01214(14) 0.00102(14) -0.00936(13)
O1 0.0274(9) 0.0257(8) 0.0293(9) -0.0094(7) -0.0010(7) -0.0120(7)
O2 0.0294(9) 0.0290(9) 0.0336(9) -0.0175(8) 0.0028(7) -0.0132(7)
O3 0.0300(9) 0.0248(8) 0.0312(9) -0.0105(7) 0.0034(7) -0.0127(7)
O4 0.0301(9) 0.0272(9) 0.0289(9) -0.0125(7) -0.0011(7) -0.0115(7)
O5 0.0267(9) 0.0350(10) 0.0422(11) -0.0138(9) 0.0024(8) -0.0123(8)
O6 0.0324(10) 0.0362(11) 0.0536(13) -0.0272(10) -0.0027(9) -0.0081(9)
O7 0.0365(11) 0.0281(10) 0.0534(13) -0.0199(9) 0.0094(10) -0.0168(9)
O8 0.0396(11) 0.0317(10) 0.0407(11) -0.0134(9) -0.0069(9) -0.0153(9)
O9 0.0315(11) 0.0472(13) 0.0573(14) -0.0160(11) -0.0005(10) -0.0210(10)
O10 0.0325(11) 0.0500(14) 0.0521(14) -0.0129(11) -0.0053(10) -0.0175(10)
O11 0.0284(10) 0.0461(12) 0.0428(11) -0.0220(10) 0.0005(8) -0.0163(9)
O12 0.0331(11) 0.0447(13) 0.0666(16) -0.0232(12) -0.0008(11) -0.0146(10)
O13 0.0462(12) 0.0256(9) 0.0440(12) -0.0140(9) -0.0052(10) -0.0126(9)
O14 0.0462(14) 0.0383(12) 0.0818(19) -0.0302(13) -0.0011(13) -0.0163(11)
O15 0.0425(12) 0.0279(10) 0.0538(13) -0.0170(10) -0.0004(10) -0.0126(9)
O16 0.0423(12) 0.0302(10) 0.0615(15) -0.0214(10) 0.0003(11) -0.0126(9)
O17 0.061(2) 0.070(2) 0.085(2) -0.043(2) 0.0067(18) -0.0105(17)
O18 0.088(3) 0.076(3) 0.151(5) -0.012(3) -0.001(3) -0.019(2)
O19 0.090(3) 0.081(3) 0.130(4) -0.051(3) -0.045(3) 0.005(2)
O20 0.083(3) 0.092(4) 0.165(7) -0.044(4) -0.019(4) 0.013(3)
O22 0.084(3) 0.088(3) 0.172(5) -0.073(3) -0.024(3) -0.005(2)
O23 0.093(3) 0.0530(19) 0.146(4) -0.040(2) -0.054(3) 0.0015(18)
O24 0.341(12) 0.121(5) 0.114(5) -0.078(4) -0.034(6) -0.024(6)
O26 0.0603(18) 0.0500(15) 0.098(2) -0.0370(16) 0.0047(16) -0.0275(14)
O27 0.086(3) 0.164(5) 0.216(6) -0.125(5) 0.056(3) -0.091(3)
O28 0.054(4) 0.173(11) 0.158(10) -0.103(9) -0.014(5) -0.004(5)
O29 0.129(9) 0.107(8) 0.169(11) -0.019(7) -0.078(8) -0.044(7)
O30 0.228(8) 0.086(4) 0.471(16) 0.041(6) -0.239(10) -0.079(5)
O31 0.153(4) 0.077(2) 0.082(3) -0.033(2) 0.010(3) -0.071(3)
O32 0.134(4) 0.106(3) 0.139(4) -0.058(3) 0.008(3) -0.080(3)
O33A 0.052(2) 0.060(3) 0.114(4) -0.045(3) -0.012(2) -0.0157(19)
O34 0.133(5) 0.165(6) 0.159(6) -0.077(5) 0.017(4) -0.060(4)
O35 0.076(3) 0.097(3) 0.139(4) -0.045(3) -0.013(3) 0.005(2)
O36 0.174(7) 0.177(7) 0.170(7) -0.087(6) -0.018(5) -0.045(5)
O37A 0.102(13) 0.067(10) 0.046(8) -0.021(7) -0.009(7) -0.048(9)
O37B 0.363(16) 0.149(7) 0.146(7) -0.093(6) 0.053(8) -0.159(9)
N1 0.0286(11) 0.0425(13) 0.0373(12) -0.0175(11) -0.0011(9) -0.0168(10)
N2 0.0292(11) 0.0302(11) 0.0307(11) -0.0121(9) 0.0012(9) -0.0152(9)
N3 0.0379(13) 0.0349(12) 0.0417(13) -0.0170(11) -0.0009(10) -0.0196(10)
N4 0.0252(10) 0.0397(12) 0.0327(11) -0.0192(10) 0.0042(9) -0.0159(9)
N5 0.0293(11) 0.0251(10) 0.0355(12) -0.0127(9) 0.0025(9) -0.0090(9)
N6 0.0392(13) 0.0241(10) 0.0341(12) -0.0088(9) 0.0016(10) -0.0087(9)
N7 0.0367(12) 0.0249(10) 0.0304(11) -0.0123(9) 0.0002(9) -0.0086(9)
N8 0.0303(11) 0.0328(12) 0.0339(12) -0.0145(10) -0.0016(9) -0.0077(9)
C1 0.0381(16) 0.057(2) 0.0456(17) -0.0263(16) -0.0045(13) -0.0198(14)
C2 0.0401(17) 0.076(3) 0.0443(18) -0.0304(18) -0.0070(14) -0.0199(17)
C3 0.051(2) 0.072(3) 0.0373(17) -0.0158(17) -0.0106(15) -0.0242(19)
C4 0.0382(16) 0.0470(17) 0.0378(15) -0.0102(13) -0.0083(12) -0.0168(13)
C5 0.0242(12) 0.0398(14) 0.0329(13) -0.0130(11) -0.0015(10) -0.0134(11)
C6 0.0254(12) 0.0291(12) 0.0302(12) -0.0087(10) 0.0004(10) -0.0125(10)
C7 0.0304(12) 0.0296(12) 0.0251(11) -0.0094(10) 0.0011(9) -0.0140(10)
C8 0.0364(15) 0.0307(13) 0.0361(14) -0.0087(11) -0.0028(12) -0.0114(11)
C9 0.0523(19) 0.0301(14) 0.0419(16) -0.0084(12) -0.0019(14) -0.0202(13)
C10 0.0448(17) 0.0375(15) 0.0461(17) -0.0129(13) 0.0007(14) -0.0254(14)
C11 0.0349(14) 0.0370(14) 0.0393(15) -0.0135(12) 0.0011(12) -0.0208(12)
C12 0.0464(18) 0.0457(17) 0.0512(19) -0.0179(15) -0.0007(15) -0.0287(15)
C13 0.063(2) 0.0457(19) 0.065(2) -0.0205(17) -0.0065(19) -0.0341(18)
C14 0.069(3) 0.0395(17) 0.069(2) -0.0264(17) -0.010(2) -0.0258(17)
C15 0.0506(19) 0.0405(16) 0.055(2) -0.0274(15) -0.0025(15) -0.0177(14)
C16 0.0386(15) 0.0331(13) 0.0383(14) -0.0172(12) -0.0014(12) -0.0167(12)
C17 0.0307(13) 0.0319(13) 0.0398(14) -0.0216(12) 0.0008(11) -0.0126(10)
C18 0.0275(12) 0.0413(15) 0.0363(14) -0.0219(12) 0.0050(10) -0.0171(11)
C19 0.0462(17) 0.0529(19) 0.0436(17) -0.0309(15) 0.0057(14) -0.0244(15)
C20 0.055(2) 0.072(2) 0.0392(16) -0.0320(17) 0.0063(15) -0.0364(19)
C21 0.0449(17) 0.060(2) 0.0318(14) -0.0186(14) 0.0012(13) -0.0267(16)
C22 0.0358(14) 0.0455(16) 0.0336(14) -0.0174(12) 0.0036(11) -0.0219(13)
C23 0.0333(14) 0.0275(13) 0.0510(18) -0.0164(13) 0.0008(13) -0.0075(11)
C24 0.0324(15) 0.0351(15) 0.061(2) -0.0223(15) 0.0037(14) -0.0046(12)
C25 0.0348(16) 0.0430(17) 0.056(2) -0.0211(15) 0.0090(14) -0.0176(13)
C26 0.0351(15) 0.0345(14) 0.0484(17) -0.0178(13) 0.0079(13) -0.0171(12)
C27 0.0320(13) 0.0271(12) 0.0337(13) -0.0122(10) 0.0035(11) -0.0118(10)
C28 0.0318(13) 0.0253(12) 0.0355(14) -0.0131(10) 0.0083(11) -0.0128(10)
C29 0.0406(15) 0.0205(11) 0.0354(14) -0.0079(10) 0.0039(12) -0.0095(11)
C30 0.0479(18) 0.0330(15) 0.0375(16) -0.0058(13) 0.0061(14) -0.0093(13)
C31 0.063(2) 0.0452(19) 0.0351(17) -0.0042(15) 0.0065(16) -0.0063(17)
C32 0.060(2) 0.0424(18) 0.0359(17) -0.0068(14) -0.0071(16) -0.0035(16)
C33 0.0464(18) 0.0319(14) 0.0386(16) -0.0094(12) -0.0030(13) -0.0054(13)
C34 0.0446(17) 0.0322(14) 0.0337(14) -0.0144(12) 0.0022(12) -0.0094(12)
C35 0.063(2) 0.0446(18) 0.0287(14) -0.0171(13) -0.0015(14) -0.0027(16)
C36 0.057(2) 0.058(2) 0.0362(17) -0.0229(16) -0.0145(15) 0.0041(17)
C37 0.0447(18) 0.0519(19) 0.0374(16) -0.0228(15) -0.0109(14) -0.0019(15)
C38 0.0392(15) 0.0288(12) 0.0296(13) -0.0125(10) -0.0039(11) -0.0081(11)
C39 0.0320(13) 0.0282(12) 0.0295(12) -0.0118(10) -0.0035(10) -0.0102(10)
C40 0.0319(13) 0.0344(13) 0.0273(12) -0.0117(11) -0.0019(10) -0.0112(11)
C41 0.0361(15) 0.0452(17) 0.0365(15) -0.0143(13) -0.0029(12) -0.0157(13)
C42 0.0312(15) 0.055(2) 0.0456(18) -0.0164(15) -0.0044(13) -0.0123(14)
C43 0.0309(15) 0.0447(17) 0.0494(19) -0.0150(15) -0.0055(13) -0.0037(13)
C44 0.0341(15) 0.0392(16) 0.0458(17) -0.0186(14) -0.0027(13) -0.0046(12)
C45 0.0347(15) 0.0539(19) 0.0383(15) -0.0109(14) -0.0023(12) -0.0250(14)
C46 0.042(2) 0.075(3) 0.075(3) -0.017(2) -0.0036(19) -0.038(2)
C47 0.0295(13) 0.0450(16) 0.0291(13) -0.0136(12) 0.0013(10) -0.0174(12)
C48 0.0313(15) 0.056(2) 0.0482(18) -0.0154(16) -0.0026(13) -0.0217(14)
C49 0.0471(17) 0.0281(13) 0.0324(13) -0.0134(11) -0.0006(12) -0.0142(12)
C50 0.058(2) 0.0281(14) 0.055(2) -0.0193(14) -0.0043(16) -0.0117(14)
C51 0.0437(16) 0.0259(12) 0.0338(14) -0.0117(11) -0.0001(12) -0.0113(11)
C52 0.0483(18) 0.0287(14) 0.0503(18) -0.0180(13) 0.0008(15) -0.0090(13)

loop_
_atom_type_symbol
_atom_type_description
_atom_type_scat_dispersion_real
_atom_type_scat_dispersion_imag
_atom_type_scat_source
C C 0.0033 0.0016 'International Tables Vol C Tables 4.2.6.8 and 6.1.1.4'
H H 0.0000 0.0000 'International Tables Vol C Tables 4.2.6.8 and 6.1.1.4'
Co Co 0.3494 0.9721 'International Tables Vol C Tables 4.2.6.8 and 6.1.1.4'
N N 0.0061 0.0033 'International Tables Vol C Tables 4.2.6.8 and 6.1.1.4'
O O 0.0106 0.0060 'International Tables Vol C Tables 4.2.6.8 and 6.1.1.4'

loop_
_geom_angle_atom_site_label_1
_geom_angle_atom_site_label_2
_geom_angle_atom_site_label_3
_geom_angle
O1 Co1 O2 81.54(7)
O1 Co1 O3 82.66(8)
O1 Co1 O9 112.79(9)
O1 Co1 N1 76.70(9)
O1 Co1 N3 151.93(9)
O3 Co1 O2 76.22(7)
O3 Co1 N1 159.25(9)
O9 Co1 O2 163.34(9)
O9 Co1 O3 96.58(9)
O9 Co1 N1 89.53(10)
O9 Co1 N3 93.45(10)
N1 Co1 O2 102.50(8)
N3 Co1 O2 74.36(9)
N3 Co1 O3 104.88(9)
N3 Co1 N1 94.48(10)
O2 Co2 O1 81.47(7)
O2 Co2 O4 82.43(8)
O2 Co2 O11 113.03(9)
O2 Co2 N2 151.39(9)
O2 Co2 N4 76.29(9)
O4 Co2 O1 77.00(7)
O4 Co2 N4 158.64(9)
O11 Co2 O1 163.72(8)
O11 Co2 O4 96.96(8)
O11 Co2 N2 93.57(9)
O11 Co2 N4 89.76(9)
N2 Co2 O1 73.91(8)
N2 Co2 O4 105.48(8)
N2 Co2 N4 94.25(9)
N4 Co2 O1 101.32(8)
O1 Co3 O3 77.60(7)
O1 Co3 N7 158.12(9)
O4 Co3 O1 81.76(8)
O4 Co3 O3 81.61(7)
O4 Co3 N5 152.13(8)
O4 Co3 N7 76.44(9)
O13 Co3 O1 97.08(8)
O13 Co3 O3 164.07(9)
O13 Co3 O4 112.76(9)
O13 Co3 N5 93.28(9)
O13 Co3 N7 89.80(9)
N5 Co3 O1 105.61(9)
N5 Co3 O3 74.09(8)
N5 Co3 N7 94.64(10)
N7 Co3 O3 100.67(8)
O2 Co4 O4 77.05(7)
O2 Co4 N6 157.17(9)
O3 Co4 O2 81.10(8)
O3 Co4 O4 80.96(7)
O3 Co4 N6 76.39(9)
O3 Co4 N8 150.59(9)
O15 Co4 O2 96.96(9)
O15 Co4 O3 114.40(9)
O15 Co4 O4 162.78(8)
O15 Co4 N6 88.94(10)
O15 Co4 N8 92.94(10)
N6 Co4 O4 102.85(8)
N8 Co4 O2 107.27(9)
N8 Co4 O4 73.89(8)
N8 Co4 N6 94.37(10)
Co1 O1 Co2 97.32(8)
Co1 O1 Co3 102.03(8)
Co3 O1 Co2 96.62(8)
C6 O1 Co1 117.80(16)
C6 O1 Co2 110.12(15)
C6 O1 Co3 127.20(16)
Co2 O2 Co1 97.15(8)
Co2 O2 Co4 103.30(8)
Co4 O2 Co1 96.86(7)
C17 O2 Co1 109.33(16)
C17 O2 Co2 118.05(17)
C17 O2 Co4 126.40(18)
Co1 O3 Co3 96.18(8)
Co4 O3 Co1 104.84(8)
Co4 O3 Co3 98.03(8)
C28 O3 Co1 124.32(18)
C28 O3 Co3 111.02(15)
C28 O3 Co4 117.43(18)
Co2 O4 Co4 95.84(7)
Co3 O4 Co2 103.89(9)
Co3 O4 Co4 96.53(8)
C39 O4 Co2 127.02(16)
C39 O4 Co3 117.42(16)
C39 O4 Co4 109.95(16)
C45 O9 Co1 138.2(2)
C47 O11 Co2 136.6(2)
C49 O13 Co3 139.5(2)
C51 O15 Co4 137.9(2)
C1 N1 Co1 127.0(2)
C5 N1 Co1 114.00(19)
C5 N1 C1 119.0(3)
C7 N2 Co2 119.00(17)
C7 N2 C11 118.9(3)
C11 N2 Co2 122.0(2)
C12 N3 Co1 122.1(2)
C12 N3 C16 118.6(3)
C16 N3 Co1 118.97(19)
C18 N4 Co2 114.4(2)
C18 N4 C22 118.5(3)
C22 N4 Co2 127.1(2)
C23 N5 Co3 122.8(2)
C27 N5 Co3 118.29(18)
C27 N5 C23 118.8(3)
C29 N6 Co4 114.0(2)
C29 N6 C33 118.5(3)
C33 N6 Co4 127.4(2)
C34 N7 Co3 127.2(2)
C38 N7 Co3 113.87(19)
C38 N7 C34 118.8(3)
C40 N8 Co4 119.2(2)
C40 N8 C44 118.6(3)
C44 N8 Co4 122.0(2)
N1 C1 C2 121.9(3)
C3 C2 C1 119.1(3)
C2 C3 C4 119.6(3)
C3 C4 C5 118.0(3)
N1 C5 C4 122.4(3)
N1 C5 C6 116.0(2)
C4 C5 C6 121.6(3)
O1 C6 O5 112.2(2)
O1 C6 C5 108.9(2)
O1 C6 C7 109.2(2)
O5 C6 C5 108.4(2)
O5 C6 C7 107.4(2)
C7 C6 C5 110.8(2)
N2 C7 C6 114.6(2)
N2 C7 C8 121.3(3)
C8 C7 C6 124.0(3)
C7 C8 C9 119.5(3)
C10 C9 C8 119.1(3)
C9 C10 C11 118.6(3)
N2 C11 C10 122.5(3)
N3 C12 C13 122.2(3)
C14 C13 C12 119.3(3)
C13 C14 C15 119.0(3)
C16 C15 C14 118.7(3)
N3 C16 C15 122.2(3)
N3 C16 C17 114.3(2)
C15 C16 C17 123.5(3)
O2 C17 O6 112.5(2)
O2 C17 C16 108.9(2)
O2 C17 C18 108.6(2)
O6 C17 C16 107.2(2)
O6 C17 C18 108.7(2)
C16 C17 C18 110.9(2)
N4 C18 C17 115.9(2)
N4 C18 C19 122.0(3)
C19 C18 C17 122.1(3)
C20 C19 C18 119.5(3)
C19 C20 C21 118.9(3)
C22 C21 C20 118.5(3)
N4 C22 C21 122.6(3)
N5 C23 C24 122.3(3)
C25 C24 C23 119.0(3)
C24 C25 C26 118.8(3)
C27 C26 C25 119.2(3)
N5 C27 C26 122.0(3)
N5 C27 C28 114.8(2)
C26 C27 C28 123.3(3)
O3 C28 O7 112.3(2)
O3 C28 C27 108.8(2)
O3 C28 C29 108.8(2)
O7 C28 C27 108.0(2)
O7 C28 C29 108.3(2)
C27 C28 C29 110.6(2)
N6 C29 C28 115.8(2)
N6 C29 C30 122.2(3)
C30 C29 C28 122.0(3)
C31 C30 C29 118.3(4)
C32 C31 C30 119.7(3)
C31 C32 C33 118.4(4)
N6 C33 C32 122.9(4)
N7 C34 C35 122.6(3)
C36 C35 C34 118.7(3)
C35 C36 C37 119.9(3)
C36 C37 C38 118.1(3)
N7 C38 C37 121.9(3)
N7 C38 C39 116.1(3)
C37 C38 C39 122.0(3)
O4 C39 O8 112.9(2)
O4 C39 C38 108.7(2)
O4 C39 C40 109.1(2)
O8 C39 C38 108.9(2)
O8 C39 C40 107.5(2)
C40 C39 C38 109.7(2)
N8 C40 C39 114.1(2)
N8 C40 C41 121.8(3)
C41 C40 C39 124.0(3)
C40 C41 C42 118.9(3)
C43 C42 C41 119.5(3)
C42 C43 C44 118.7(3)
N8 C44 C43 122.5(3)
O9 C45 C46 116.3(3)
O10 C45 O9 125.6(3)
O10 C45 C46 118.1(3)
O11 C47 C48 116.6(3)
O12 C47 O11 125.4(3)
O12 C47 C48 118.0(3)
O13 C49 C50 116.8(3)
O14 C49 O13 124.8(3)
O14 C49 C50 118.4(3)
O15 C51 O16 125.3(3)
O15 C51 C52 116.8(3)
O16 C51 C52 117.9(3)

loop_
_geom_bond_atom_site_label_1
_geom_bond_atom_site_label_2
_geom_bond_distance
_geom_bond_site_symmetry_2
Co1 O1 2.0311(18) .
Co1 O2 2.263(2) .
Co1 O3 2.094(2) .
Co1 O9 2.037(2) .
Co1 N1 2.155(3) .
Co1 N3 2.087(3) .
Co2 O1 2.2623(19) .
Co2 O2 2.0356(19) .
Co2 O4 2.1056(19) .
Co2 O11 2.041(2) .
Co2 N2 2.101(2) .
Co2 N4 2.158(2) .
Co3 O1 2.1128(19) .
Co3 O3 2.2329(19) .
Co3 O4 2.045(2) .
Co3 O13 2.020(2) .
Co3 N5 2.113(2) .
Co3 N7 2.152(3) .
Co4 O2 2.107(2) .
Co4 O3 2.034(2) .
Co4 O4 2.2695(19) .
Co4 O15 2.031(2) .
Co4 N6 2.165(3) .
Co4 N8 2.102(3) .
O1 C6 1.386(3) .
O2 C17 1.386(3) .
O3 C28 1.391(3) .
O4 C39 1.379(3) .
O5 C6 1.412(3) .
O6 C17 1.408(4) .
O7 C28 1.411(3) .
O8 C39 1.411(3) .
O9 C45 1.254(4) .
O10 C45 1.253(4) .
O11 C47 1.258(4) .
O12 C47 1.244(4) .
O13 C49 1.254(4) .
O14 C49 1.249(4) .
O15 C51 1.249(4) .
O16 C51 1.255(4) .
O25B O33B 1.75(2) 2_676
O29 O38B 1.27(3) 1_655
N1 C1 1.346(4) .
N1 C5 1.336(4) .
N2 C7 1.342(4) .
N2 C11 1.342(3) .
N3 C12 1.339(4) .
N3 C16 1.342(4) .
N4 C18 1.331(4) .
N4 C22 1.351(4) .
N5 C23 1.345(4) .
N5 C27 1.344(3) .
N6 C29 1.335(4) .
N6 C33 1.337(5) .
N7 C34 1.343(4) .
N7 C38 1.336(4) .
N8 C40 1.342(4) .
N8 C44 1.350(4) .
C1 C2 1.382(5) .
C2 C3 1.376(6) .
C3 C4 1.391(5) .
C4 C5 1.393(4) .
C5 C6 1.539(4) .
C6 C7 1.528(4) .
C7 C8 1.383(4) .
C8 C9 1.385(4) .
C9 C10 1.374(5) .
C10 C11 1.382(4) .
C12 C13 1.381(5) .
C13 C14 1.366(6) .
C14 C15 1.396(5) .
C15 C16 1.377(4) .
C16 C17 1.532(4) .
C17 C18 1.540(4) .
C18 C19 1.392(4) .
C19 C20 1.371(5) .
C20 C21 1.390(5) .
C21 C22 1.379(4) .
C23 C24 1.383(5) .
C24 C25 1.382(5) .
C25 C26 1.393(5) .
C26 C27 1.380(4) .
C27 C28 1.522(4) .
C28 C29 1.540(5) .
C29 C30 1.398(4) .
C30 C31 1.382(6) .
C31 C32 1.373(6) .
C32 C33 1.385(5) .
C34 C35 1.380(5) .
C35 C36 1.367(6) .
C36 C37 1.390(5) .
C37 C38 1.398(5) .
C38 C39 1.544(4) .
C39 C40 1.532(4) .
C40 C41 1.384(4) .
C41 C42 1.388(5) .
C42 C43 1.373(5) .
C43 C44 1.378(5) .
C45 C46 1.521(5) .
C47 C48 1.511(4) .
C49 C50 1.507(4) .
C51 C52 1.510(4) .
